data_4104323
loop_
_publ_author_name
'Tao Wu'
'Jian Zhang'
'Cong Zhou'
'Le Wang'
'Xianhui Bu'
'Pingyun Feng'

_publ_section_title
;
 Zeolite RHO-Type Net with the Lightest Elements
;
_journal_name_full 'Journal of the American Chemical Society'
_journal_page_first 6111
_journal_page_last 6113
_journal_paper_doi 10.1021/ja901725v
_journal_volume 131
_journal_year 2009
_chemical_formula_sum 'C11.58 H15.25 B0.67 Li0.67 N5.67 O0.17'
_chemical_formula_weight 248.38
_chemical_name_systematic
; 
 ? 
;
_space_group_IT_number 207
_symmetry_cell_setting cubic
_symmetry_space_group_name_Hall 'P 4 2 3'
_symmetry_space_group_name_H-M 'P 4 3 2'
_atom_sites_solution_hydrogens geom
_atom_sites_solution_primary direct
_atom_sites_solution_secondary difmap
_audit_creation_method SHELXL-97
_cell_angle_alpha 90.00
_cell_angle_beta 90.00
_cell_angle_gamma 90.00
_cell_formula_units_Z 36
_cell_length_a 26.292(3)
_cell_length_b 26.292(3)
_cell_length_c 26.292(3)
_cell_measurement_temperature 100(2)
_cell_volume 18175(4)
_computing_structure_refinement 'SHELXL-97 (Sheldrick, 2008)'
_computing_structure_solution 'SHELXS-97 (Sheldrick, 2008)'
_diffrn_ambient_temperature 100(2)
_diffrn_measured_fraction_theta_full 1.000
_diffrn_measured_fraction_theta_max 1.000
_diffrn_radiation_monochromator graphite
_diffrn_radiation_source 'fine-focus sealed tube'
_diffrn_radiation_type MoK\a
_diffrn_radiation_wavelength 0.71073
_diffrn_reflns_av_R_equivalents 0.0744
_diffrn_reflns_av_sigmaI/netI 0.0189
_diffrn_reflns_limit_h_max 28
_diffrn_reflns_limit_h_min -28
_diffrn_reflns_limit_k_max 28
_diffrn_reflns_limit_k_min -28
_diffrn_reflns_limit_l_max 26
_diffrn_reflns_limit_l_min -28
_diffrn_reflns_number 117831
_diffrn_reflns_theta_full 22.73
_diffrn_reflns_theta_max 22.73
_diffrn_reflns_theta_min 0.77
_exptl_absorpt_coefficient_mu 0.053
_exptl_absorpt_correction_T_max 0.9868
_exptl_absorpt_correction_T_min 0.9842
_exptl_crystal_density_diffrn 0.817
_exptl_crystal_density_method 'not measured'
_exptl_crystal_F_000 4719
_exptl_crystal_size_max 0.31
_exptl_crystal_size_mid 0.29
_exptl_crystal_size_min 0.25
_refine_diff_density_max 0.936
_refine_diff_density_min -0.550
_refine_diff_density_rms 0.218
_refine_ls_abs_structure_details 'Flack H D (1983), Acta Cryst. A39, 876-881'
_refine_ls_abs_structure_Flack 1(6)
_refine_ls_extinction_coef 0.0188(12)
_refine_ls_extinction_expression Fc^*^=kFc[1+0.001xFc^2^\l^3^/sin(2\q)]^-1/4^
_refine_ls_extinction_method SHELXL
_refine_ls_goodness_of_fit_ref 1.469
_refine_ls_hydrogen_treatment mixed
_refine_ls_matrix_type full
_refine_ls_number_parameters 290
_refine_ls_number_reflns 4113
_refine_ls_number_restraints 29
_refine_ls_restrained_S_all 1.472
_refine_ls_R_factor_all 0.1493
_refine_ls_R_factor_gt 0.1161
_refine_ls_shift/su_max 0.258
_refine_ls_shift/su_mean 0.007
_refine_ls_structure_factor_coef Fsqd
_refine_ls_weighting_details 'calc w=1/[\s^2^(Fo^2^)+(0.2000P)^2^+0.0000P] where P=(Fo^2^+2Fc^2^)/3'
_refine_ls_weighting_scheme calc
_refine_ls_wR_factor_gt 0.2805
_refine_ls_wR_factor_ref 0.3297
_reflns_number_gt 3273
_reflns_number_total 4113
_reflns_threshold_expression >2sigma(I)
_cod_data_source_file ja901725v_si_002_1.cif
_cod_data_source_block LIF-1-Li
_cod_original_cell_volume 18175(3)
_cod_database_code 4104323

loop_
_symmetry_equiv_pos_as_xyz
'x, y, z'
'-x, -y, z'
'-x, y, -z'
'x, -y, -z'
'z, x, y'
'z, -x, -y'
'-z, -x, y'
'-z, x, -y'
'y, z, x'
'-y, z, -x'
'y, -z, -x'
'-y, -z, x'
'y, x, -z'
'-y, -x, -z'
'y, -x, z'
'-y, x, z'
'x, z, -y'
'-x, z, y'
'-x, -z, -y'
'x, -z, y'
'z, y, -x'
'z, -y, x'
'-z, y, x'
'-z, -y, -x'

loop_
_atom_site_label
_atom_site_type_symbol
_atom_site_fract_x
_atom_site_fract_y
_atom_site_fract_z
_atom_site_U_iso_or_equiv
_atom_site_adp_type
_atom_site_occupancy
_atom_site_symmetry_multiplicity
_atom_site_calc_flag
_atom_site_refinement_flags
_atom_site_disorder_assembly
_atom_site_disorder_group
Li1 Li 0.25536(19) 0.3904(2) -0.10871(19) 0.0667(14) Uani 1 1 d . . .
B1 B 0.25106(12) 0.40001(13) 0.10198(13) 0.0582(9) Uani 1 1 d . . .
N1A N 0.24248(9) 0.37818(9) 0.04809(8) 0.0560(6) Uani 1 1 d . . .
N2A N 0.24724(9) 0.36627(9) -0.03570(9) 0.0604(7) Uani 1 1 d . . .
C1A C 0.26132(10) 0.39530(10) 0.00334(12) 0.0594(8) Uani 1 1 d . . .
H1A H 0.2822 0.4246 0.0002 0.071 Uiso 1 1 calc R . .
C2A C 0.21789(11) 0.32791(12) -0.01464(11) 0.0641(9) Uani 1 1 d . . .
C3A C 0.21541(11) 0.33467(12) 0.03631(11) 0.0609(9) Uani 1 1 d . . .
H3A H 0.1981 0.3133 0.0598 0.073 Uiso 1 1 calc R . .
C4A C 0.19584(18) 0.28699(18) -0.04590(17) 0.1044(15) Uani 1 1 d . . .
H4A1 H 0.2226 0.2715 -0.0667 0.157 Uiso 1 1 calc R . .
H4A2 H 0.1695 0.3012 -0.0681 0.157 Uiso 1 1 calc R . .
H4A3 H 0.1808 0.2611 -0.0237 0.157 Uiso 1 1 calc R . .
N1B N 0.27532(8) 0.45371(8) 0.09824(9) 0.0559(7) Uani 1 1 d D . .
N2B N 0.28406(9) 0.53786(10) 0.10300(10) 0.0655(7) Uani 1 1 d D . .
C1B C 0.25354(10) 0.49868(12) 0.10859(9) 0.0585(8) Uani 1 1 d D . .
H1B H 0.2191 0.5019 0.1190 0.070 Uiso 1 1 calc R . .
C2B C 0.32986(11) 0.51659(12) 0.08795(12) 0.0677(9) Uani 1 1 d D . .
C3B C 0.32453(11) 0.46544(11) 0.08558(13) 0.0654(9) Uani 1 1 d D . .
H3B H 0.3504 0.4418 0.0767 0.078 Uiso 1 1 calc R . .
C4B C 0.37511(13) 0.54974(15) 0.07747(15) 0.0844(12) Uani 1 1 d D . .
H4B1 H 0.3682 0.5712 0.0478 0.127 Uiso 1 1 calc R . .
H4B2 H 0.4049 0.5284 0.0707 0.127 Uiso 1 1 calc R . .
H4B3 H 0.3818 0.5713 0.1071 0.127 Uiso 1 1 calc R . .
N1C N 0.19906(8) 0.40350(9) 0.12766(8) 0.0547(6) Uani 1 1 d . . .
N2C N 0.13707(9) 0.39879(10) 0.18538(9) 0.0624(7) Uani 1 1 d . . .
C1C C 0.18582(11) 0.39059(10) 0.17475(11) 0.0583(8) Uani 1 1 d . . .
H1C H 0.2091 0.3767 0.1986 0.070 Uiso 1 1 calc R . .
C2C C 0.11632(11) 0.41858(11) 0.14106(11) 0.0593(8) Uani 1 1 d . . .
C3C C 0.15470(12) 0.42207(11) 0.10542(12) 0.0639(9) Uani 1 1 d . . .
H3C H 0.1514 0.4348 0.0718 0.077 Uiso 1 1 calc R . .
C4C C 0.06181(13) 0.43306(14) 0.13529(14) 0.0778(11) Uani 1 1 d . . .
H4C1 H 0.0411 0.4023 0.1319 0.117 Uiso 1 1 calc R . .
H4C2 H 0.0577 0.4542 0.1049 0.117 Uiso 1 1 calc R . .
H4C3 H 0.0508 0.4522 0.1653 0.117 Uiso 1 1 calc R . .
N1D N 0.28778(9) 0.36573(9) 0.13078(9) 0.0567(7) Uani 1 1 d . . .
N2D N 0.34291(10) 0.30275(10) 0.14561(9) 0.0664(8) Uani 1 1 d . . .
C1D C 0.30971(12) 0.32281(11) 0.11415(11) 0.0618(9) Uani 1 1 d . . .
H1D H 0.3019 0.3081 0.0821 0.074 Uiso 1 1 calc R . .
C2D C 0.34339(13) 0.33543(13) 0.18676(11) 0.0678(9) Uani 1 1 d . . .
C3D C 0.31092(13) 0.37389(13) 0.17827(12) 0.0699(10) Uani 1 1 d . . .
H3D H 0.3047 0.4017 0.2005 0.084 Uiso 1 1 calc R . .
C4D C 0.37573(17) 0.32589(18) 0.23093(16) 0.1125(15) Uani 1 1 d . . .
H4D1 H 0.3723 0.3540 0.2551 0.169 Uiso 1 1 calc R . .
H4D2 H 0.4113 0.3232 0.2200 0.169 Uiso 1 1 calc R . .
H4D3 H 0.3653 0.2941 0.2473 0.169 Uiso 1 1 calc R . .
N1S N 0.49681(8) 0.31644(17) 0.3607(3) 0.208(9) Uiso 0.247(2) 1 d PDU A -1
H1S H 0.4899 0.3248 0.3923 0.250 Uiso 0.247(2) 1 calc PR A -1
N2S N 0.52814(8) 0.32330(16) 0.2825(2) 0.082(3) Uiso 0.247(2) 1 d PDU A -1
C1S C 0.52317(10) 0.3441(2) 0.3272(3) 0.188(10) Uiso 0.247(2) 1 d PDU A -1
H1S1 H 0.5372 0.3764 0.3354 0.226 Uiso 0.247(2) 1 calc PR A -1
C2S C 0.50193(19) 0.2788(3) 0.2902(3) 0.084(3) Uiso 0.247(2) 1 d PDU A -1
C3S C 0.4830(2) 0.2741(3) 0.3374(3) 0.113(6) Uiso 0.247(2) 1 d PDU A -1
H3S1 H 0.4639 0.2466 0.3510 0.136 Uiso 0.247(2) 1 calc PR A -1
C4S C 0.4979(3) 0.2427(3) 0.2489(4) 0.077(3) Uiso 0.247(2) 1 d PDU A -1
H4S1 H 0.4690 0.2201 0.2550 0.115 Uiso 0.247(2) 1 calc PR A -1
H4S2 H 0.5292 0.2226 0.2469 0.115 Uiso 0.247(2) 1 calc PR A -1
H4S3 H 0.4928 0.2611 0.2169 0.115 Uiso 0.247(2) 1 calc PR A -1
O1W O 0.4482(5) 0.5197(3) 0.1935(6) 0.157(6) Uiso 0.25 1 d PD B -2
H1W H 0.454(4) 0.4791(7) 0.189(4) 0.188 Uiso 0.50 1 d PD C -2
H2W H 0.4792(12) 0.5465(16) 0.188(4) 0.188 Uiso 0.50 1 d PD D -2
C1T C -0.0461(9) 0.3271(5) 0.0207(8) 0.044(9) Uiso 0.0587(10) 1 d PGU E -3
H1TA H -0.0800 0.3251 0.0330 0.052 Uiso 0.0587(10) 1 calc PR E -3
C2T C -0.0055(10) 0.3216(7) 0.0542(9) 0.031(7) Uiso 0.0587(10) 1 d PGU E -3
H2TA H -0.0118 0.3159 0.0893 0.037 Uiso 0.0587(10) 1 calc PR E -3
C3T C 0.0441(9) 0.3245(8) 0.0363(13) 0.050(9) Uiso 0.0587(10) 1 d PGU E -3
H3TA H 0.0718 0.3207 0.0592 0.060 Uiso 0.0587(10) 1 calc PR E -3
C4T C 0.0533(9) 0.3329(8) -0.0151(14) 0.040(9) Uiso 0.0587(10) 1 d PGU E -3
H4TA H 0.0872 0.3349 -0.0273 0.048 Uiso 0.0587(10) 1 calc PR E -3
C5T C 0.0127(12) 0.3384(8) -0.0486(10) 0.017(6) Uiso 0.0587(10) 1 d PGU E -3
H5TA H 0.0190 0.3441 -0.0837 0.021 Uiso 0.0587(10) 1 calc PR E -3
C6T C -0.0369(10) 0.3355(6) -0.0307(8) 0.028(7) Uiso 0.0587(10) 1 d PGU E -3
H6TA H -0.0646 0.3393 -0.0536 0.034 Uiso 0.0587(10) 1 calc PR E -3

loop_
_atom_site_aniso_label
_atom_site_aniso_U_11
_atom_site_aniso_U_22
_atom_site_aniso_U_33
_atom_site_aniso_U_23
_atom_site_aniso_U_13
_atom_site_aniso_U_12
Li1 0.063(3) 0.079(3) 0.058(3) 0.004(2) -0.003(2) 0.012(2)
B1 0.0560(18) 0.0642(19) 0.0544(17) -0.0052(16) 0.0054(15) 0.0033(15)
N1A 0.0569(12) 0.0679(14) 0.0432(11) -0.0011(10) 0.0017(10) 0.0024(11)
N2A 0.0633(13) 0.0674(14) 0.0506(12) -0.0049(11) -0.0030(11) 0.0045(12)
C1A 0.0533(14) 0.0656(16) 0.0592(16) 0.0023(15) 0.0012(14) 0.0036(13)
C2A 0.0625(16) 0.0715(17) 0.0582(17) -0.0141(14) -0.0090(13) 0.0035(15)
C3A 0.0560(15) 0.0659(17) 0.0608(17) -0.0004(14) 0.0069(13) -0.0015(14)
C4A 0.101(3) 0.114(3) 0.098(3) -0.019(2) -0.001(2) -0.004(3)
N1B 0.0502(12) 0.0637(13) 0.0539(13) -0.0032(11) 0.0026(10) 0.0036(11)
N2B 0.0651(14) 0.0715(15) 0.0597(14) -0.0025(12) 0.0008(12) -0.0094(12)
C1B 0.0614(15) 0.0648(16) 0.0494(14) 0.0041(14) -0.0005(12) 0.0008(15)
C2B 0.0550(16) 0.079(2) 0.0691(18) -0.0030(15) 0.0002(15) -0.0058(15)
C3B 0.0524(16) 0.077(2) 0.0667(18) -0.0004(16) 0.0028(14) 0.0044(15)
C4B 0.070(2) 0.099(3) 0.084(2) 0.000(2) 0.0126(18) -0.0109(19)
N1C 0.0494(12) 0.0605(13) 0.0541(13) -0.0024(11) -0.0018(10) 0.0052(10)
N2C 0.0626(14) 0.0636(14) 0.0611(14) 0.0040(12) 0.0074(12) 0.0030(11)
C1C 0.0606(16) 0.0612(15) 0.0531(16) 0.0093(13) 0.0014(13) 0.0062(13)
C2C 0.0601(16) 0.0566(15) 0.0611(16) 0.0034(13) -0.0047(14) 0.0073(13)
C3C 0.0658(17) 0.0635(17) 0.0626(17) 0.0083(14) -0.0049(15) 0.0004(14)
C4C 0.0702(19) 0.079(2) 0.084(2) 0.0150(18) -0.0016(17) -0.0007(17)
N1D 0.0586(13) 0.0603(13) 0.0513(12) -0.0022(11) -0.0025(11) 0.0069(11)
N2D 0.0685(15) 0.0776(16) 0.0532(13) -0.0001(12) 0.0043(12) 0.0118(13)
C1D 0.0712(18) 0.0643(17) 0.0500(14) 0.0005(13) 0.0071(14) 0.0127(15)
C2D 0.0727(18) 0.0723(19) 0.0586(16) -0.0012(15) -0.0029(15) 0.0136(15)
C3D 0.0736(19) 0.079(2) 0.0575(17) -0.0130(16) -0.0081(15) 0.0147(16)
C4D 0.124(3) 0.124(3) 0.089(3) -0.011(2) -0.042(2) 0.042(3)

loop_
_atom_type_symbol
_atom_type_description
_atom_type_scat_dispersion_real
_atom_type_scat_dispersion_imag
_atom_type_scat_source
C C 0.0033 0.0016 'International Tables Vol C Tables 4.2.6.8 and 6.1.1.4'
H H 0.0000 0.0000 'International Tables Vol C Tables 4.2.6.8 and 6.1.1.4'
Li Li -0.0003 0.0001 'International Tables Vol C Tables 4.2.6.8 and 6.1.1.4'
B B 0.0013 0.0007 'International Tables Vol C Tables 4.2.6.8 and 6.1.1.4'
N N 0.0061 0.0033 'International Tables Vol C Tables 4.2.6.8 and 6.1.1.4'
O O 0.0106 0.0060 'International Tables Vol C Tables 4.2.6.8 and 6.1.1.4'

loop_
_geom_angle_atom_site_label_1
_geom_angle_atom_site_label_2
_geom_angle_atom_site_label_3
_geom_angle
_geom_angle_site_symmetry_1
_geom_angle_site_symmetry_3
N2C Li1 N2D 117.3(3) 21 13
N2C Li1 N2A 106.9(3) 21 .
N2D Li1 N2A 109.0(3) 13 .
N2C Li1 N2B 105.5(3) 21 4_565
N2D Li1 N2B 112.4(3) 13 4_565
N2A Li1 N2B 105.0(3) . 4_565
N2C Li1 C1D 130.9(3) 21 13
N2D Li1 C1D 26.29(11) 13 13
N2A Li1 C1D 82.93(19) . 13
N2B Li1 C1D 118.4(2) 4_565 13
N1D B1 N1C 112.5(2) . .
N1D B1 N1A 109.2(2) . .
N1C B1 N1A 107.3(2) . .
N1D B1 N1B 108.0(2) . .
N1C B1 N1B 109.9(2) . .
N1A B1 N1B 109.9(2) . .
C1A N1A C3A 105.6(2) . .
C1A N1A B1 128.3(2) . .
C3A N1A B1 126.0(2) . .
C1A N2A C2A 105.3(2) . .
C1A N2A Li1 121.3(2) . .
C2A N2A Li1 131.5(2) . .
N2A C1A N1A 112.2(2) . .
N2A C1A H1A 123.9 . .
N1A C1A H1A 123.9 . .
C3A C2A N2A 109.1(3) . .
C3A C2A C4A 129.0(3) . .
N2A C2A C4A 121.9(3) . .
C2A C3A N1A 107.8(3) . .
C2A C3A H3A 126.1 . .
N1A C3A H3A 126.1 . .
C2A C4A H4A1 109.5 . .
C2A C4A H4A2 109.5 . .
H4A1 C4A H4A2 109.5 . .
C2A C4A H4A3 109.5 . .
H4A1 C4A H4A3 109.5 . .
H4A2 C4A H4A3 109.5 . .
C1B N1B C3B 104.7(2) . .
C1B N1B B1 127.8(2) . .
C3B N1B B1 127.4(2) . .
C1B N2B C2B 104.3(2) . .
C1B N2B Li1 119.4(2) . 4_565
C2B N2B Li1 135.8(2) . 4_565
N2B C1B N1B 114.1(2) . .
N2B C1B H1B 123.0 . .
N1B C1B H1B 123.0 . .
C3B C2B N2B 108.9(3) . .
C3B C2B C4B 130.6(3) . .
N2B C2B C4B 120.5(3) . .
C2B C3B N1B 108.1(3) . .
C2B C3B H3B 126.0 . .
N1B C3B H3B 126.0 . .
C2B C4B H4B1 109.5 . .
C2B C4B H4B2 109.5 . .
H4B1 C4B H4B2 109.5 . .
C2B C4B H4B3 109.5 . .
H4B1 C4B H4B3 109.5 . .
H4B2 C4B H4B3 109.5 . .
C1C N1C C3C 105.1(2) . .
C1C N1C B1 129.1(2) . .
C3C N1C B1 125.8(2) . .
C1C N2C C2C 105.3(2) . .
C1C N2C Li1 122.4(2) . 23
C2C N2C Li1 131.9(2) . 23
N2C C1C N1C 114.0(2) . .
N2C C1C H1C 123.0 . .
N1C C1C H1C 123.0 . .
C3C C2C N2C 107.9(3) . .
C3C C2C C4C 128.1(3) . .
N2C C2C C4C 124.0(3) . .
C2C C3C N1C 107.7(3) . .
C2C C3C H3C 126.2 . .
N1C C3C H3C 126.2 . .
C2C C4C H4C1 109.5 . .
C2C C4C H4C2 109.5 . .
H4C1 C4C H4C2 109.5 . .
C2C C4C H4C3 109.5 . .
H4C1 C4C H4C3 109.5 . .
H4C2 C4C H4C3 109.5 . .
C1D N1D C3D 103.4(2) . .
C1D N1D B1 127.5(2) . .
C3D N1D B1 128.7(3) . .
C1D N2D C2D 104.5(3) . .
C1D N2D Li1 110.9(2) . 13
C2D N2D Li1 139.2(3) . 13
N2D C1D N1D 114.7(3) . .
N2D C1D Li1 42.77(18) . 13
N1D C1D Li1 152.3(2) . 13
N2D C1D H1D 122.6 . .
N1D C1D H1D 122.6 . .
Li1 C1D H1D 81.9 13 .
C3D C2D N2D 109.4(3) . .
C3D C2D C4D 129.2(3) . .
N2D C2D C4D 121.4(3) . .
C2D C3D N1D 107.9(3) . .
C2D C3D H3D 126.0 . .
N1D C3D H3D 126.0 . .
C2D C4D H4D1 109.5 . .
C2D C4D H4D2 109.5 . .
H4D1 C4D H4D2 109.5 . .
C2D C4D H4D3 109.5 . .
H4D1 C4D H4D3 109.5 . .
H4D2 C4D H4D3 109.5 . .
C3S N1S C1S 107.3(6) . .
C3S N1S H1S 126.3 . .
C1S N1S H1S 126.4 . .
C1S N2S C2S 100.0(5) . .
N2S C1S N1S 114.7(5) . .
N2S C1S H1S1 122.7 . .
N1S C1S H1S1 122.6 . .
C3S C2S N2S 113.6(6) . .
C3S C2S C4S 127.4(7) . .
N2S C2S C4S 118.9(7) . .
N1S C3S C2S 104.4(6) . .
N1S C3S H3S1 127.8 . .
C2S C3S H3S1 127.8 . .
H1W O1W H2W 121(6) . .
C2T C1T C6T 120.0 . .
C2T C1T H1TA 120.0 . .
C6T C1T H1TA 120.0 . .
C3T C2T C1T 120.0 . .
C3T C2T H2TA 120.0 . .
C1T C2T H2TA 120.0 . .
C2T C3T C4T 120.0 . .
C2T C3T H3TA 120.0 . .
C4T C3T H3TA 120.0 . .
C5T C4T C3T 120.0 . .
C5T C4T H4TA 120.0 . .
C3T C4T H4TA 120.0 . .
C6T C5T C4T 120.0 . .
C6T C5T H5TA 120.0 . .
C4T C5T H5TA 120.0 . .
C5T C6T C1T 120.0 . .
C5T C6T H6TA 120.0 . .
C1T C6T H6TA 120.0 . .

loop_
_geom_bond_atom_site_label_1
_geom_bond_atom_site_label_2
_geom_bond_distance
_geom_bond_site_symmetry_2
Li1 N2C 1.997(6) 21
Li1 N2D 2.013(6) 13
Li1 N2A 2.033(6) .
Li1 N2B 2.037(6) 4_565
Li1 C1D 2.769(6) 13
B1 N1D 1.523(4) .
B1 N1C 1.528(4) .
B1 N1A 1.545(4) .
B1 N1B 1.552(4) .
N1A C1A 1.354(4) .
N1A C3A 1.382(4) .
N2A C1A 1.332(4) .
N2A C2A 1.385(4) .
C1A H1A 0.9500 .
C2A C3A 1.353(4) .
C2A C4A 1.473(5) .
C3A H3A 0.9500 .
C4A H4A1 0.9800 .
C4A H4A2 0.9800 .
C4A H4A3 0.9800 .
N1B C1B 1.342(4) .
N1B C3B 1.371(4) .
N2B C1B 1.314(4) .
N2B C2B 1.385(4) .
N2B Li1 2.037(6) 4_565
C1B H1B 0.9500 .
C2B C3B 1.354(4) .
C2B C4B 1.500(4) .
C3B H3B 0.9500 .
C4B H4B1 0.9800 .
C4B H4B2 0.9800 .
C4B H4B3 0.9800 .
N1C C1C 1.330(4) .
N1C C3C 1.393(4) .
N2C C1C 1.329(4) .
N2C C2C 1.388(4) .
N2C Li1 1.997(6) 23
C1C H1C 0.9500 .
C2C C3C 1.380(4) .
C2C C4C 1.491(4) .
C3C H3C 0.9500 .
C4C H4C1 0.9800 .
C4C H4C2 0.9800 .
C4C H4C3 0.9800 .
N1D C1D 1.340(4) .
N1D C3D 1.406(4) .
N2D C1D 1.313(4) .
N2D C2D 1.382(4) .
N2D Li1 2.013(6) 13
C1D Li1 2.769(6) 13
C1D H1D 0.9500 .
C2D C3D 1.342(5) .
C2D C4D 1.461(5) .
C3D H3D 0.9500 .
C4D H4D1 0.9800 .
C4D H4D2 0.9800 .
C4D H4D3 0.9800 .
N1S C3S 1.321(9) .
N1S C1S 1.335(7) .
N1S H1S 0.8800 .
N2S C1S 1.304(9) .
N2S C2S 1.374(7) .
C1S H1S1 0.9500 .
C2S C3S 1.343(10) .
C2S C4S 1.445(10) .
C3S H3S1 0.9500 .
C4S H4S1 0.9800 .
C4S H4S2 0.9800 .
C4S H4S3 0.9800 .
O1W H1W 1.09(3) .
O1W H2W 1.09(3) .
C1T C2T 1.3900 .
C1T C6T 1.3900 .
C1T H1TA 0.9500 .
C2T C3T 1.3900 .
C2T H2TA 0.9500 .
C3T C4T 1.3900 .
C3T H3TA 0.9500 .
C4T C5T 1.3900 .
C4T H4TA 0.9500 .
C5T C6T 1.3900 .
C5T H5TA 0.9500 .
C6T H6TA 0.9500 .

loop_
_geom_torsion_atom_site_label_1
_geom_torsion_atom_site_label_2
_geom_torsion_atom_site_label_3
_geom_torsion_atom_site_label_4
_geom_torsion
_geom_torsion_site_symmetry_1
_geom_torsion_site_symmetry_4
N1D B1 N1A C1A -105.1(3) . .
N1C B1 N1A C1A 132.7(3) . .
N1B B1 N1A C1A 13.2(4) . .
N1D B1 N1A C3A 71.3(3) . .
N1C B1 N1A C3A -50.9(4) . .
N1B B1 N1A C3A -170.4(2) . .
N2C Li1 N2A C1A -113.8(3) 21 .
N2D Li1 N2A C1A 118.5(3) 13 .
N2B Li1 N2A C1A -2.1(4) 4_565 .
C1D Li1 N2A C1A 115.5(2) 13 .
N2C Li1 N2A C2A 48.4(4) 21 .
N2D Li1 N2A C2A -79.4(4) 13 .
N2B Li1 N2A C2A 160.0(3) 4_565 .
C1D Li1 N2A C2A -82.4(3) 13 .
C2A N2A C1A N1A -0.5(3) . .
Li1 N2A C1A N1A 165.7(2) . .
C3A N1A C1A N2A 1.2(3) . .
B1 N1A C1A N2A 178.2(3) . .
C1A N2A C2A C3A -0.4(3) . .
Li1 N2A C2A C3A -164.7(3) . .
C1A N2A C2A C4A -178.7(3) . .
Li1 N2A C2A C4A 17.1(5) . .
N2A C2A C3A N1A 1.1(3) . .
C4A C2A C3A N1A 179.3(3) . .
C1A N1A C3A C2A -1.4(3) . .
B1 N1A C3A C2A -178.5(3) . .
N1D B1 N1B C1B -131.9(3) . .
N1C B1 N1B C1B -8.8(4) . .
N1A B1 N1B C1B 109.1(3) . .
N1D B1 N1B C3B 45.1(4) . .
N1C B1 N1B C3B 168.3(3) . .
N1A B1 N1B C3B -73.9(4) . .
C2B N2B C1B N1B -0.4(3) . .
Li1 N2B C1B N1B 172.7(2) 4_565 .
C3B N1B C1B N2B 0.9(3) . .
B1 N1B C1B N2B 178.5(3) . .
C1B N2B C2B C3B -0.4(3) . .
Li1 N2B C2B C3B -171.6(3) 4_565 .
C1B N2B C2B C4B 179.9(3) . .
Li1 N2B C2B C4B 8.6(5) 4_565 .
N2B C2B C3B N1B 0.9(4) . .
C4B C2B C3B N1B -179.3(3) . .
C1B N1B C3B C2B -1.1(3) . .
B1 N1B C3B C2B -178.7(3) . .
N1D B1 N1C C1C 15.9(4) . .
N1A B1 N1C C1C 136.0(3) . .
N1B B1 N1C C1C -104.6(3) . .
N1D B1 N1C C3C -164.8(3) . .
N1A B1 N1C C3C -44.7(4) . .
N1B B1 N1C C3C 74.7(3) . .
C2C N2C C1C N1C 0.5(3) . .
Li1 N2C C1C N1C -172.8(3) 23 .
C3C N1C C1C N2C 0.2(3) . .
B1 N1C C1C N2C 179.6(3) . .
C1C N2C C2C C3C -0.9(3) . .
Li1 N2C C2C C3C 171.5(3) 23 .
C1C N2C C2C C4C 179.3(3) . .
Li1 N2C C2C C4C -8.3(5) 23 .
N2C C2C C3C N1C 1.0(3) . .
C4C C2C C3C N1C -179.2(3) . .
C1C N1C C3C C2C -0.7(3) . .
B1 N1C C3C C2C 179.8(3) . .
N1C B1 N1D C1D 118.2(3) . .
N1A B1 N1D C1D -0.8(4) . .
N1B B1 N1D C1D -120.2(3) . .
N1C B1 N1D C3D -69.3(4) . .
N1A B1 N1D C3D 171.7(3) . .
N1B B1 N1D C3D 52.2(4) . .
C2D N2D C1D N1D -0.4(4) . .
Li1 N2D C1D N1D -159.7(3) 13 .
C2D N2D C1D Li1 159.2(3) . 13
C3D N1D C1D N2D 1.1(3) . .
B1 N1D C1D N2D 175.1(3) . .
C3D N1D C1D Li1 -29.4(6) . 13
B1 N1D C1D Li1 144.5(4) . 13
C1D N2D C2D C3D -0.5(4) . .
Li1 N2D C2D C3D 149.1(3) 13 .
C1D N2D C2D C4D 179.4(3) . .
Li1 N2D C2D C4D -31.0(6) 13 .
N2D C2D C3D N1D 1.2(4) . .
C4D C2D C3D N1D -178.7(4) . .
C1D N1D C3D C2D -1.4(3) . .
B1 N1D C3D C2D -175.2(3) . .
C2S N2S C1S N1S 0.1(2) . .
C3S N1S C1S N2S 0.1(2) . .
C1S N2S C2S C3S -0.3(4) . .
C1S N2S C2S C4S -179.8(4) . .
C1S N1S C3S C2S -0.3(4) . .
N2S C2S C3S N1S 0.4(5) . .
C4S C2S C3S N1S 179.7(5) . .
C6T C1T C2T C3T 0.0 . .
C1T C2T C3T C4T 0.0 . .
C2T C3T C4T C5T 0.0 . .
C3T C4T C5T C6T 0.0 . .
C4T C5T C6T C1T 0.0 . .
C2T C1T C6T C5T 0.0 . .
